data_2237660
loop_
_publ_author_name
'Kavitha, C. N.'
'Butcher, Ray J.'
'Jasinski, Jerry P.'
'Yathirajan, H. S.'
'Dayananda, A. S.'

_publ_section_title
;
 Cinnarizinium bis(<i>p</i>-toluenesulfonate) dihydrate
;
_journal_coeditor_code LH5578
_journal_issue 4
_journal_name_full 'Acta Crystallographica Section E'
_journal_page_first o485
_journal_page_last o486
_journal_paper_doi 10.1107/S1600536813003991
_journal_volume 69
_journal_year 2013
_chemical_formula_iupac 'C26 H30 N2 2+, 2C7 H7 O3 S -, 2H2 O'
_chemical_formula_moiety 'C26 H30 N2 2+, 2(C7 H7 O3 S -), 2(H2 O)'
_chemical_formula_sum 'C40 H48 N2 O8 S2'
_chemical_formula_weight 748.92
_chemical_name_common
;
Cinnarizinium bis(<i>p</i>-toluenesulfonate) dihydrate
;
_chemical_name_systematic
;
1-Benzhydryl-4-cinnamylpiperazine-1,4-diium bis(<i>p</i>-toluenesulfonate)
dihydrate
;
_space_group_IT_number 14
_symmetry_cell_setting monoclinic
_symmetry_space_group_name_Hall '-P 2yn'
_symmetry_space_group_name_H-M 'P 1 21/n 1'
_atom_sites_solution_hydrogens geom
_atom_sites_solution_primary direct
_atom_sites_solution_secondary difmap
_cell_angle_alpha 90.00
_cell_angle_beta 93.414(2)
_cell_angle_gamma 90.00
_cell_formula_units_Z 4
_cell_length_a 10.0845(2)
_cell_length_b 14.6026(3)
_cell_length_c 25.8591(6)
_cell_measurement_reflns_used 7892
_cell_measurement_temperature 100(2)
_cell_measurement_theta_max 75.4882
_cell_measurement_theta_min 3.0237
_cell_volume 3801.25(14)
_computing_cell_refinement 'CrysAlis PRO (Agilent, 2012)'
_computing_data_collection 'CrysAlis PRO (Agilent, 2012)'
_computing_data_reduction 'CrysAlis PRO (Agilent, 2012)'
_computing_molecular_graphics 'SHELXTL (Sheldrick, 2008)'
_computing_publication_material 'SHELXTL (Sheldrick, 2008)'
_computing_structure_refinement 'SHELXL97 (Sheldrick, 2008)'
_computing_structure_solution 'SHELXS97 (Sheldrick, 2008)'
_diffrn_ambient_temperature 100(2)
_diffrn_detector_area_resol_mean 10.5081
_diffrn_measured_fraction_theta_full 0.970
_diffrn_measured_fraction_theta_max 0.970
_diffrn_measurement_device_type 'Agilent Xcalibur Ruby Gemini'
_diffrn_measurement_method '\w scans'
_diffrn_radiation_monochromator graphite
_diffrn_radiation_source 'Enhance (Cu) X-ray Source'
_diffrn_radiation_type CuK\a
_diffrn_radiation_wavelength 1.54184
_diffrn_reflns_av_R_equivalents 0.0327
_diffrn_reflns_av_sigmaI/netI 0.0375
_diffrn_reflns_limit_h_max 9
_diffrn_reflns_limit_h_min -12
_diffrn_reflns_limit_k_max 18
_diffrn_reflns_limit_k_min -12
_diffrn_reflns_limit_l_max 31
_diffrn_reflns_limit_l_min -32
_diffrn_reflns_number 14591
_diffrn_reflns_theta_full 75.67
_diffrn_reflns_theta_max 75.67
_diffrn_reflns_theta_min 3.42
_exptl_absorpt_coefficient_mu 1.720
_exptl_absorpt_correction_T_max 1.00000
_exptl_absorpt_correction_T_min 0.70513
_exptl_absorpt_correction_type multi-scan
_exptl_absorpt_process_details
;
(CrysAlis PRO and CrysAlis RED; Agilent, 2012)
;
_exptl_crystal_colour colorless
_exptl_crystal_density_diffrn 1.309
_exptl_crystal_density_method 'not measured'
_exptl_crystal_description 'triangular prism'
_exptl_crystal_F_000 1592
_exptl_crystal_size_max 0.47
_exptl_crystal_size_mid 0.28
_exptl_crystal_size_min 0.17
_refine_diff_density_max 0.598
_refine_diff_density_min -0.373
_refine_ls_extinction_method none
_refine_ls_goodness_of_fit_ref 1.060
_refine_ls_hydrogen_treatment mixed
_refine_ls_matrix_type full
_refine_ls_number_parameters 541
_refine_ls_number_reflns 7666
_refine_ls_number_restraints 0
_refine_ls_restrained_S_all 1.060
_refine_ls_R_factor_all 0.0572
_refine_ls_R_factor_gt 0.0535
_refine_ls_shift/su_max 0.001
_refine_ls_shift/su_mean 0.000
_refine_ls_structure_factor_coef Fsqd
_refine_ls_weighting_details 'calc w=1/[\s^2^(Fo^2^)+(0.0664P)^2^+2.4545P] where P=(Fo^2^+2Fc^2^)/3'
_refine_ls_weighting_scheme calc
_refine_ls_wR_factor_gt 0.1371
_refine_ls_wR_factor_ref 0.1402
_reflns_number_gt 7051
_reflns_number_total 7666
_reflns_threshold_expression I>2\s(I)
_cod_data_source_file lh5578.cif
_cod_data_source_block I
_cod_original_sg_symbol_H-M 'P 21/n'
_cod_database_code 2237660
_cod_database_fobs_code 2237660

loop_
_symmetry_equiv_pos_as_xyz
'x, y, z'
'-x+1/2, y+1/2, -z+1/2'
'-x, -y, -z'
'x-1/2, -y-1/2, z-1/2'

loop_
_atom_site_type_symbol
_atom_site_label
_atom_site_fract_x
_atom_site_fract_y
_atom_site_fract_z
_atom_site_U_iso_or_equiv
_atom_site_adp_type
_atom_site_calc_flag
_atom_site_refinement_flags
_atom_site_occupancy
_atom_site_symmetry_multiplicity
_atom_site_disorder_assembly
_atom_site_disorder_group
N N1 0.65374(16) 0.31271(11) 0.56450(6) 0.0214(3) Uani d . 1 1 . .
N N2 0.76219(17) 0.49893(11) 0.56859(6) 0.0266(3) Uani d . 1 1 . .
C C1 0.72326(19) 0.35115(13) 0.61278(7) 0.0242(4) Uani d . 1 1 . .
H H1A 0.8187 0.3349 0.6136 0.029 Uiso calc R 1 1 . .
H H1B 0.6851 0.3237 0.6436 0.029 Uiso calc R 1 1 . .
C C2 0.70870(19) 0.45477(13) 0.61469(7) 0.0240(4) Uani d . 1 1 . .
H H2A 0.6136 0.4707 0.6163 0.029 Uiso calc R 1 1 . .
H H2B 0.7566 0.4785 0.6464 0.029 Uiso calc R 1 1 . .
C C3 0.6939(2) 0.46042(14) 0.52066(7) 0.0288(4) Uani d . 1 1 . .
H H3A 0.7316 0.4884 0.4899 0.035 Uiso calc R 1 1 . .
H H3B 0.5983 0.4759 0.5199 0.035 Uiso calc R 1 1 . .
C C4 0.7099(2) 0.35766(14) 0.51847(7) 0.0287(4) Uani d . 1 1 . .
H H4A 0.6639 0.3340 0.4863 0.034 Uiso calc R 1 1 . .
H H4B 0.8054 0.3423 0.5176 0.034 Uiso calc R 1 1 . .
C C5 0.67147(19) 0.20872(13) 0.56135(8) 0.0253(4) Uani d . 1 1 . .
H H5A 0.7685 0.1970 0.5586 0.030 Uiso calc R 1 1 . .
C C6 0.6320(2) 0.16318(13) 0.61093(8) 0.0265(4) Uani d . 1 1 . .
C C7 0.5008(2) 0.14981(14) 0.62210(9) 0.0327(4) Uani d . 1 1 . .
H H7A 0.4311 0.1701 0.5985 0.039 Uiso calc R 1 1 . .
C C8 0.4715(3) 0.10679(17) 0.66771(10) 0.0445(6) Uani d . 1 1 . .
H H8A 0.3815 0.0978 0.6754 0.053 Uiso calc R 1 1 . .
C C9 0.5728(3) 0.07656(17) 0.70246(10) 0.0502(7) Uani d . 1 1 . .
H H9A 0.5521 0.0469 0.7337 0.060 Uiso calc R 1 1 . .
C C10 0.7033(3) 0.08991(18) 0.69133(10) 0.0491(6) Uani d . 1 1 . .
H H10A 0.7728 0.0693 0.7149 0.059 Uiso calc R 1 1 . .
C C11 0.7335(2) 0.13331(15) 0.64591(9) 0.0370(5) Uani d . 1 1 . .
H H11A 0.8236 0.1428 0.6385 0.044 Uiso calc R 1 1 . .
C C12 0.6004(2) 0.16984(13) 0.51271(7) 0.0260(4) Uani d . 1 1 . .
C C13 0.4735(2) 0.19524(16) 0.49385(9) 0.0391(5) Uani d . 1 1 . .
H H13A 0.4276 0.2424 0.5107 0.047 Uiso calc R 1 1 . .
C C14 0.4132(3) 0.15240(17) 0.45060(10) 0.0422(5) Uani d . 1 1 . .
H H14A 0.3269 0.1706 0.4379 0.051 Uiso calc R 1 1 . .
C C15 0.4790(3) 0.08314(15) 0.42614(8) 0.0372(5) Uani d . 1 1 . .
H H15A 0.4376 0.0530 0.3969 0.045 Uiso calc R 1 1 . .
C C16 0.6051(3) 0.05796(15) 0.44440(9) 0.0385(5) Uani d . 1 1 . .
H H16A 0.6504 0.0104 0.4277 0.046 Uiso calc R 1 1 . .
C C17 0.6659(2) 0.10176(14) 0.48701(8) 0.0315(4) Uani d . 1 1 . .
H H17A 0.7536 0.0849 0.4988 0.038 Uiso calc R 1 1 . .
C C18 0.7481(2) 0.60194(14) 0.56963(8) 0.0338(5) Uani d . 1 1 . .
H H18A 0.7788 0.6277 0.5370 0.041 Uiso calc R 1 1 . .
H H18B 0.6532 0.6180 0.5717 0.041 Uiso calc R 1 1 . .
C C19 0.8262(2) 0.64383(14) 0.61442(8) 0.0312(4) Uani d . 1 1 . .
H H19A 0.9187 0.6317 0.6187 0.037 Uiso calc R 1 1 . .
C C20 0.7705(2) 0.69750(15) 0.64845(8) 0.0315(4) Uani d . 1 1 . .
H H20A 0.6764 0.7021 0.6456 0.038 Uiso calc R 1 1 . .
C C21 0.8404(2) 0.75044(14) 0.69008(8) 0.0305(4) Uani d . 1 1 . .
C C22 0.9735(2) 0.73627(16) 0.70559(9) 0.0360(5) Uani d . 1 1 . .
H H22A 1.0225 0.6896 0.6896 0.043 Uiso calc R 1 1 . .
C C23 1.0346(3) 0.78994(19) 0.74422(10) 0.0438(6) Uani d . 1 1 . .
H H23A 1.1251 0.7793 0.7549 0.053 Uiso calc R 1 1 . .
C C24 0.9647(3) 0.85916(18) 0.76743(9) 0.0474(6) Uani d . 1 1 . .
H H24A 1.0071 0.8964 0.7936 0.057 Uiso calc R 1 1 . .
C C25 0.8337(3) 0.87308(18) 0.75206(9) 0.0487(6) Uani d . 1 1 . .
H H25A 0.7854 0.9203 0.7678 0.058 Uiso calc R 1 1 . .
C C26 0.7715(3) 0.81953(18) 0.71422(9) 0.0405(5) Uani d . 1 1 . .
H H26A 0.6804 0.8297 0.7044 0.049 Uiso calc R 1 1 . .
S S1B 1.10167(7) 0.22582(6) 0.55532(5) 0.0278(2) Uani d P 0.793(3) 1 A 1
O O1B 1.16096(19) 0.31402(13) 0.54245(8) 0.0344(5) Uani d P 0.793(3) 1 A 1
O O2B 0.9784(3) 0.2394(3) 0.58013(13) 0.0404(7) Uani d P 0.793(3) 1 A 1
O O3B 1.1951(2) 0.16581(15) 0.58372(8) 0.0395(5) Uani d P 0.793(3) 1 A 1
C C1B 1.0592(4) 0.1723(3) 0.4955(2) 0.0299(9) Uani d P 0.793(3) 1 A 1
C C2B 0.9819(4) 0.2188(2) 0.45755(16) 0.0297(7) Uani d P 0.793(3) 1 A 1
H H2BA 0.9573 0.2808 0.4629 0.036 Uiso calc PR 0.793(3) 1 A 1
C C3B 0.9407(4) 0.1743(3) 0.41185(16) 0.0316(8) Uani d P 0.793(3) 1 A 1
H H3BA 0.8864 0.2056 0.3863 0.038 Uiso calc PR 0.793(3) 1 A 1
C C4B 0.9788(5) 0.0836(3) 0.4034(2) 0.0344(10) Uani d P 0.793(3) 1 A 1
C C5B 1.0551(5) 0.0398(3) 0.44126(19) 0.0583(12) Uani d P 0.793(3) 1 A 1
H H5BA 1.0808 -0.0220 0.4361 0.070 Uiso calc PR 0.793(3) 1 A 1
C C6B 1.0959(5) 0.0837(3) 0.48724(19) 0.0547(12) Uani d P 0.793(3) 1 A 1
H H6BA 1.1494 0.0521 0.5129 0.066 Uiso calc PR 0.793(3) 1 A 1
C C7B 0.9309(5) 0.0331(3) 0.35407(16) 0.0435(9) Uani d P 0.793(3) 1 A 1
H H7BA 0.9093 -0.0303 0.3626 0.065 Uiso calc PR 0.793(3) 1 A 1
H H7BB 1.0010 0.0338 0.3294 0.065 Uiso calc PR 0.793(3) 1 A 1
H H7BC 0.8515 0.0635 0.3386 0.065 Uiso calc PR 0.793(3) 1 A 1
S S1C 1.0840(4) 0.2469(3) 0.53724(19) 0.0396(10) Uiso d P 0.207(3) 1 A 2
O O1C 1.0619(9) 0.3411(7) 0.5240(4) 0.049(2) Uiso d P 0.207(3) 1 A 2
O O2C 0.9917(16) 0.2132(10) 0.5773(6) 0.045(4) Uiso d P 0.207(3) 1 A 2
O O3C 1.2223(8) 0.2279(6) 0.5563(3) 0.040(2) Uiso d P 0.207(3) 1 A 2
C C1C 1.0485(19) 0.1819(12) 0.4812(6) 0.021(4) Uiso d P 0.207(3) 1 A 2
C C2C 0.9489(14) 0.2030(10) 0.4471(7) 0.025(4) Uiso d P 0.207(3) 1 A 2
H H2CA 0.8965 0.2557 0.4529 0.030 Uiso calc PR 0.207(3) 1 A 2
C C3C 0.9204(18) 0.1512(12) 0.4045(7) 0.030(5) Uiso d P 0.207(3) 1 A 2
H H3CA 0.8484 0.1708 0.3818 0.036 Uiso calc PR 0.207(3) 1 A 2
C C4C 0.985(2) 0.0736(14) 0.3910(7) 0.027(5) Uiso d P 0.207(3) 1 A 2
C C5C 1.1030(12) 0.0533(9) 0.4276(5) 0.027(3) Uiso d P 0.207(3) 1 A 2
H H5CA 1.1600 0.0039 0.4199 0.033 Uiso calc PR 0.207(3) 1 A 2
C C6C 1.1315(13) 0.1042(10) 0.4720(5) 0.031(3) Uiso d P 0.207(3) 1 A 2
H H6CA 1.2034 0.0883 0.4957 0.037 Uiso calc PR 0.207(3) 1 A 2
C C7C 0.9595(19) 0.0133(13) 0.3475(8) 0.040(5) Uiso d P 0.207(3) 1 A 2
H H7CA 1.0430 -0.0145 0.3380 0.060 Uiso calc PR 0.207(3) 1 A 2
H H7CB 0.9202 0.0483 0.3181 0.060 Uiso calc PR 0.207(3) 1 A 2
H H7CC 0.8977 -0.0349 0.3569 0.060 Uiso calc PR 0.207(3) 1 A 2
S S1A 0.33646(5) 0.58716(3) 0.629055(18) 0.02690(13) Uani d . 1 1 . .
O O1A 0.43410(19) 0.60649(13) 0.59122(6) 0.0434(4) Uani d . 1 1 . .
O O2A 0.20127(17) 0.60346(11) 0.60795(7) 0.0444(4) Uani d . 1 1 . .
O O3A 0.35469(18) 0.49646(10) 0.65172(6) 0.0378(4) Uani d . 1 1 . .
C C1A 0.36629(19) 0.66653(14) 0.68031(8) 0.0263(4) Uani d . 1 1 . .
C C2A 0.3782(2) 0.75874(15) 0.66805(8) 0.0310(4) Uani d . 1 1 . .
H H2AA 0.3725 0.7778 0.6329 0.037 Uiso calc R 1 1 . .
C C3A 0.3983(2) 0.82273(15) 0.70733(9) 0.0342(5) Uani d . 1 1 . .
H H3AA 0.4051 0.8858 0.6988 0.041 Uiso calc R 1 1 . .
C C4A 0.4086(2) 0.79587(16) 0.75925(9) 0.0345(5) Uani d . 1 1 . .
C C5A 0.3980(2) 0.70304(17) 0.77068(8) 0.0385(5) Uani d . 1 1 . .
H H5AA 0.4057 0.6836 0.8058 0.046 Uiso calc R 1 1 . .
C C6A 0.3765(2) 0.63828(15) 0.73161(8) 0.0349(5) Uani d . 1 1 . .
H H6AA 0.3689 0.5752 0.7400 0.042 Uiso calc R 1 1 . .
C C7A 0.4288(3) 0.86573(19) 0.80187(10) 0.0494(6) Uani d . 1 1 . .
H H7AA 0.4444 0.8343 0.8352 0.074 Uiso calc R 1 1 . .
H H7AB 0.3495 0.9042 0.8029 0.074 Uiso calc R 1 1 . .
H H7AC 0.5058 0.9041 0.7953 0.074 Uiso calc R 1 1 . .
O O1W 0.40391(15) 0.37324(11) 0.57489(7) 0.0343(3) Uani d . 1 1 . .
O O2W 1.02377(19) 0.47283(15) 0.57219(10) 0.0560(5) Uani d . 1 1 . .
H H1N 0.574(3) 0.3282(18) 0.5665(9) 0.027(6) Uiso d . 1 1 . .
H H2N 0.857(3) 0.487(2) 0.5673(11) 0.039(7) Uiso d . 1 1 . .
H H1W1 0.330(3) 0.348(2) 0.5678(11) 0.042(8) Uiso d . 1 1 . .
H H1W2 0.379(4) 0.409(3) 0.6016(15) 0.070(11) Uiso d . 1 1 . .
H H2W1 1.082(3) 0.512(3) 0.5843(13) 0.057(9) Uiso d . 1 1 . .
H H2W2 1.056(4) 0.422(3) 0.5652(16) 0.081(13) Uiso d . 1 1 . .

loop_
_atom_site_aniso_label
_atom_site_aniso_U_11
_atom_site_aniso_U_22
_atom_site_aniso_U_33
_atom_site_aniso_U_12
_atom_site_aniso_U_13
_atom_site_aniso_U_23
N1 0.0199(7) 0.0216(7) 0.0226(7) 0.0008(6) 0.0003(6) -0.0043(6)
N2 0.0293(9) 0.0253(8) 0.0249(8) -0.0070(7) 0.0004(6) -0.0010(6)
C1 0.0274(9) 0.0227(9) 0.0221(8) -0.0004(7) -0.0019(7) -0.0025(7)
C2 0.0262(9) 0.0232(9) 0.0228(8) -0.0033(7) 0.0022(7) -0.0021(7)
C3 0.0340(10) 0.0298(10) 0.0221(9) -0.0090(8) -0.0013(7) 0.0005(7)
C4 0.0329(10) 0.0314(10) 0.0219(9) -0.0042(8) 0.0029(7) -0.0038(7)
C5 0.0235(9) 0.0221(9) 0.0302(9) 0.0035(7) 0.0005(7) -0.0051(7)
C6 0.0327(10) 0.0179(8) 0.0288(9) 0.0018(7) 0.0002(8) -0.0056(7)
C7 0.0369(11) 0.0230(9) 0.0383(11) 0.0017(8) 0.0024(9) -0.0066(8)
C8 0.0534(14) 0.0318(11) 0.0501(14) -0.0093(10) 0.0187(11) -0.0117(10)
C9 0.086(2) 0.0338(12) 0.0317(11) -0.0092(13) 0.0073(12) 0.0006(9)
C10 0.0692(18) 0.0359(12) 0.0404(13) 0.0005(12) -0.0119(12) 0.0078(10)
C11 0.0433(12) 0.0283(10) 0.0384(11) 0.0027(9) -0.0053(9) 0.0008(9)
C12 0.0320(10) 0.0203(8) 0.0258(9) -0.0018(7) 0.0015(7) -0.0024(7)
C13 0.0416(12) 0.0324(11) 0.0421(12) 0.0089(9) -0.0077(10) -0.0143(9)
C14 0.0473(13) 0.0342(12) 0.0430(12) 0.0018(10) -0.0160(10) -0.0033(10)
C15 0.0593(14) 0.0248(10) 0.0265(10) -0.0090(9) -0.0065(9) -0.0032(8)
C16 0.0542(14) 0.0263(10) 0.0357(11) -0.0004(10) 0.0067(10) -0.0095(9)
C17 0.0357(11) 0.0236(9) 0.0353(10) 0.0020(8) 0.0025(8) -0.0034(8)
C18 0.0445(12) 0.0244(10) 0.0322(10) -0.0104(9) -0.0014(9) 0.0035(8)
C19 0.0351(11) 0.0249(9) 0.0332(10) -0.0079(8) -0.0006(8) 0.0012(8)
C20 0.0311(10) 0.0291(10) 0.0340(10) -0.0044(8) -0.0008(8) 0.0046(8)
C21 0.0359(11) 0.0282(10) 0.0277(9) -0.0058(8) 0.0035(8) 0.0045(8)
C22 0.0381(12) 0.0342(11) 0.0358(11) -0.0030(9) 0.0027(9) 0.0026(9)
C23 0.0398(12) 0.0524(14) 0.0383(12) -0.0159(11) -0.0046(10) 0.0085(11)
C24 0.0742(18) 0.0438(13) 0.0240(10) -0.0242(13) 0.0012(11) -0.0018(9)
C25 0.0776(19) 0.0396(13) 0.0300(11) 0.0034(13) 0.0120(11) -0.0027(10)
C26 0.0450(13) 0.0441(13) 0.0328(11) 0.0052(10) 0.0062(9) 0.0029(10)
S1B 0.0196(3) 0.0276(4) 0.0365(5) -0.0009(2) 0.0041(3) -0.0067(4)
O1B 0.0331(10) 0.0299(10) 0.0401(10) -0.0039(8) 0.0021(8) -0.0060(8)
O2B 0.0266(12) 0.0406(17) 0.0543(16) -0.0023(12) 0.0052(9) -0.0097(13)
O3B 0.0348(10) 0.0405(11) 0.0424(11) 0.0038(9) -0.0033(8) -0.0013(9)
C1B 0.0223(16) 0.0286(18) 0.039(2) 0.0009(11) -0.0007(16) -0.0018(17)
C2B 0.0306(17) 0.0229(15) 0.0367(19) 0.0002(15) 0.0111(14) -0.0021(14)
C3B 0.0325(18) 0.0293(19) 0.034(2) 0.0030(16) 0.0089(14) 0.0048(16)
C4B 0.042(2) 0.029(2) 0.032(2) -0.0064(13) -0.0009(17) -0.0062(17)
C5B 0.073(3) 0.0317(18) 0.068(3) 0.019(2) -0.019(2) -0.0175(18)
C6B 0.058(3) 0.039(2) 0.063(3) 0.0226(19) -0.024(2) -0.016(2)
C7B 0.056(3) 0.036(2) 0.0380(19) -0.0036(19) 0.0014(18) -0.0039(16)
S1A 0.0314(3) 0.0229(2) 0.0258(2) 0.00075(17) -0.00353(18) 0.00027(17)
O1A 0.0562(10) 0.0478(10) 0.0265(7) -0.0112(8) 0.0058(7) -0.0046(7)
O2A 0.0397(9) 0.0308(8) 0.0600(11) 0.0026(7) -0.0186(8) -0.0113(7)
O3A 0.0590(10) 0.0248(7) 0.0296(7) 0.0073(7) 0.0030(7) 0.0010(6)
C1A 0.0259(9) 0.0245(9) 0.0280(9) 0.0002(7) -0.0007(7) -0.0016(7)
C2A 0.0352(11) 0.0284(10) 0.0290(10) -0.0043(8) -0.0015(8) 0.0022(8)
C3A 0.0355(11) 0.0253(10) 0.0412(11) -0.0051(8) -0.0029(9) -0.0014(8)
C4A 0.0304(10) 0.0373(11) 0.0352(11) 0.0000(9) -0.0021(8) -0.0079(9)
C5A 0.0487(13) 0.0400(12) 0.0262(10) 0.0022(10) -0.0023(9) 0.0009(9)
C6A 0.0449(12) 0.0298(10) 0.0296(10) 0.0002(9) -0.0009(9) 0.0034(8)
C7A 0.0599(16) 0.0458(14) 0.0418(13) -0.0028(12) -0.0042(11) -0.0141(11)
O1W 0.0231(7) 0.0317(8) 0.0483(9) 0.0003(6) 0.0047(6) -0.0126(7)
O2W 0.0312(9) 0.0375(10) 0.0971(17) -0.0067(8) -0.0143(10) -0.0064(10)

loop_
_atom_type_symbol
_atom_type_description
_atom_type_scat_dispersion_real
_atom_type_scat_dispersion_imag
_atom_type_scat_source
C C 0.0181 0.0091 'International Tables Vol C Tables 4.2.6.8 and 6.1.1.4'
H H 0.0000 0.0000 'International Tables Vol C Tables 4.2.6.8 and 6.1.1.4'
N N 0.0311 0.0180 'International Tables Vol C Tables 4.2.6.8 and 6.1.1.4'
O O 0.0492 0.0322 'International Tables Vol C Tables 4.2.6.8 and 6.1.1.4'
S S 0.3331 0.5567 'International Tables Vol C Tables 4.2.6.8 and 6.1.1.4'

loop_
_geom_angle_atom_site_label_1
_geom_angle_atom_site_label_2
_geom_angle_atom_site_label_3
_geom_angle
C4 N1 C1 108.42(14)
C4 N1 C5 109.94(15)
C1 N1 C5 111.35(14)
C4 N1 H1N 109.8(17)
C1 N1 H1N 104.4(17)
C5 N1 H1N 112.7(18)
C2 N2 C3 109.37(15)
C2 N2 C18 112.28(16)
C3 N2 C18 110.54(16)
C2 N2 H2N 110.5(16)
C3 N2 H2N 107.8(16)
C18 N2 H2N 106.2(17)
N1 C1 C2 110.92(15)
N1 C1 H1A 109.5
C2 C1 H1A 109.5
N1 C1 H1B 109.5
C2 C1 H1B 109.5
H1A C1 H1B 108.0
N2 C2 C1 111.45(15)
N2 C2 H2A 109.3
C1 C2 H2A 109.3
N2 C2 H2B 109.3
C1 C2 H2B 109.3
H2A C2 H2B 108.0
N2 C3 C4 111.13(16)
N2 C3 H3A 109.4
C4 C3 H3A 109.4
N2 C3 H3B 109.4
C4 C3 H3B 109.4
H3A C3 H3B 108.0
N1 C4 C3 111.03(16)
N1 C4 H4A 109.4
C3 C4 H4A 109.4
N1 C4 H4B 109.4
C3 C4 H4B 109.4
H4A C4 H4B 108.0
C6 C5 C12 113.64(16)
C6 C5 N1 110.62(15)
C12 C5 N1 111.31(15)
C6 C5 H5A 107.0
C12 C5 H5A 107.0
N1 C5 H5A 107.0
C7 C6 C11 119.6(2)
C7 C6 C5 122.63(18)
C11 C6 C5 117.76(19)
C8 C7 C6 119.8(2)
C8 C7 H7A 120.1
C6 C7 H7A 120.1
C7 C8 C9 120.6(2)
C7 C8 H8A 119.7
C9 C8 H8A 119.7
C10 C9 C8 119.6(2)
C10 C9 H9A 120.2
C8 C9 H9A 120.2
C9 C10 C11 120.2(2)
C9 C10 H10A 119.9
C11 C10 H10A 119.9
C10 C11 C6 120.2(2)
C10 C11 H11A 119.9
C6 C11 H11A 119.9
C17 C12 C13 118.55(19)
C17 C12 C5 116.74(18)
C13 C12 C5 124.66(18)
C14 C13 C12 120.7(2)
C14 C13 H13A 119.6
C12 C13 H13A 119.6
C15 C14 C13 119.9(2)
C15 C14 H14A 120.1
C13 C14 H14A 120.1
C16 C15 C14 119.7(2)
C16 C15 H15A 120.1
C14 C15 H15A 120.1
C15 C16 C17 120.3(2)
C15 C16 H16A 119.8
C17 C16 H16A 119.8
C16 C17 C12 120.8(2)
C16 C17 H17A 119.6
C12 C17 H17A 119.6
C19 C18 N2 112.09(18)
C19 C18 H18A 109.2
N2 C18 H18A 109.2
C19 C18 H18B 109.2
N2 C18 H18B 109.2
H18A C18 H18B 107.9
C20 C19 C18 122.1(2)
C20 C19 H19A 118.9
C18 C19 H19A 118.9
C19 C20 C21 126.3(2)
C19 C20 H20A 116.8
C21 C20 H20A 116.8
C22 C21 C26 118.4(2)
C22 C21 C20 123.0(2)
C26 C21 C20 118.6(2)
C23 C22 C21 120.2(2)
C23 C22 H22A 119.9
C21 C22 H22A 119.9
C22 C23 C24 120.5(2)
C22 C23 H23A 119.7
C24 C23 H23A 119.7
C25 C24 C23 119.2(2)
C25 C24 H24A 120.4
C23 C24 H24A 120.4
C24 C25 C26 120.9(2)
C24 C25 H25A 119.6
C26 C25 H25A 119.6
C25 C26 C21 120.8(2)
C25 C26 H26A 119.6
C21 C26 H26A 119.6
O2B S1B O3B 114.03(19)
O2B S1B O1B 110.68(18)
O3B S1B O1B 112.54(13)
O2B S1B C1B 106.23(19)
O3B S1B C1B 107.02(17)
O1B S1B C1B 105.72(18)
C6B C1B C2B 119.9(4)
C6B C1B S1B 120.1(4)
C2B C1B S1B 119.9(3)
C3B C2B C1B 119.8(3)
C3B C2B H2BA 120.1
C1B C2B H2BA 120.1
C2B C3B C4B 120.3(4)
C2B C3B H3BA 119.9
C4B C3B H3BA 119.9
C5B C4B C3B 118.6(4)
C5B C4B C7B 120.6(4)
C3B C4B C7B 120.7(4)
C4B C5B C6B 121.4(4)
C4B C5B H5BA 119.3
C6B C5B H5BA 119.3
C1B C6B C5B 120.0(4)
C1B C6B H6BA 120.0
C5B C6B H6BA 120.0
O1C S1C O3C 113.0(6)
O1C S1C O2C 112.5(7)
O3C S1C O2C 108.5(8)
O1C S1C C1C 107.6(8)
O3C S1C C1C 108.4(8)
O2C S1C C1C 106.6(8)
C2C C1C C6C 119.8(15)
C2C C1C S1C 122.0(15)
C6C C1C S1C 118.2(13)
C1C C2C C3C 121.6(16)
C1C C2C H2CA 119.2
C3C C2C H2CA 119.2
C2C C3C C4C 126.2(18)
C2C C3C H3CA 116.9
C4C C3C H3CA 116.9
C3C C4C C7C 130.0(18)
C3C C4C C5C 112.0(15)
C7C C4C C5C 118.0(16)
C6C C5C C4C 122.2(13)
C6C C5C H5CA 118.9
C4C C5C H5CA 118.9
C5C C6C C1C 117.8(13)
C5C C6C H6CA 121.1
C1C C6C H6CA 121.1
C4C C7C H7CA 109.5
C4C C7C H7CB 109.5
H7CA C7C H7CB 109.5
C4C C7C H7CC 109.5
H7CA C7C H7CC 109.5
H7CB C7C H7CC 109.5
O3A S1A O1A 111.88(11)
O3A S1A O2A 113.10(11)
O1A S1A O2A 111.82(11)
O3A S1A C1A 106.39(9)
O1A S1A C1A 106.50(10)
O2A S1A C1A 106.64(10)
C6A C1A C2A 120.25(19)
C6A C1A S1A 121.34(16)
C2A C1A S1A 118.41(15)
C3A C2A C1A 119.8(2)
C3A C2A H2AA 120.1
C1A C2A H2AA 120.1
C2A C3A C4A 121.0(2)
C2A C3A H3AA 119.5
C4A C3A H3AA 119.5
C5A C4A C3A 118.4(2)
C5A C4A C7A 120.8(2)
C3A C4A C7A 120.8(2)
C6A C5A C4A 121.2(2)
C6A C5A H5AA 119.4
C4A C5A H5AA 119.4
C1A C6A C5A 119.5(2)
C1A C6A H6AA 120.3
C5A C6A H6AA 120.3
C4A C7A H7AA 109.5
C4A C7A H7AB 109.5
H7AA C7A H7AB 109.5
C4A C7A H7AC 109.5
H7AA C7A H7AC 109.5
H7AB C7A H7AC 109.5
H1W1 O1W H1W2 98(3)
H2W1 O2W H2W2 114(4)

loop_
_geom_bond_atom_site_label_1
_geom_bond_atom_site_label_2
_geom_bond_distance
N1 C4 1.500(2)
N1 C1 1.504(2)
N1 C5 1.532(2)
N1 H1N 0.84(3)
N2 C2 1.485(2)
N2 C3 1.492(2)
N2 C18 1.511(3)
N2 H2N 0.98(3)
C1 C2 1.521(3)
C1 H1A 0.9900
C1 H1B 0.9900
C2 H2A 0.9900
C2 H2B 0.9900
C3 C4 1.511(3)
C3 H3A 0.9900
C3 H3B 0.9900
C4 H4A 0.9900
C4 H4B 0.9900
C5 C6 1.518(3)
C5 C12 1.520(3)
C5 H5A 1.0000
C6 C7 1.385(3)
C6 C11 1.395(3)
C7 C8 1.384(3)
C7 H7A 0.9500
C8 C9 1.391(4)
C8 H8A 0.9500
C9 C10 1.378(4)
C9 H9A 0.9500
C10 C11 1.384(4)
C10 H10A 0.9500
C11 H11A 0.9500
C12 C17 1.385(3)
C12 C13 1.392(3)
C13 C14 1.390(3)
C13 H13A 0.9500
C14 C15 1.384(4)
C14 H14A 0.9500
C15 C16 1.379(4)
C15 H15A 0.9500
C16 C17 1.385(3)
C16 H16A 0.9500
C17 H17A 0.9500
C18 C19 1.492(3)
C18 H18A 0.9900
C18 H18B 0.9900
C19 C20 1.328(3)
C19 H19A 0.9500
C20 C21 1.471(3)
C20 H20A 0.9500
C21 C22 1.393(3)
C21 C26 1.394(3)
C22 C23 1.385(3)
C22 H22A 0.9500
C23 C24 1.389(4)
C23 H23A 0.9500
C24 C25 1.372(4)
C24 H24A 0.9500
C25 C26 1.375(4)
C25 H25A 0.9500
C26 H26A 0.9500
S1B O2B 1.446(3)
S1B O3B 1.454(2)
S1B O1B 1.467(2)
S1B C1B 1.764(5)
C1B C6B 1.366(5)
C1B C2B 1.393(6)
C2B C3B 1.390(6)
C2B H2BA 0.9500
C3B C4B 1.400(6)
C3B H3BA 0.9500
C4B C5B 1.368(6)
C4B C7B 1.527(6)
C5B C6B 1.392(5)
C5B H5BA 0.9500
C6B H6BA 0.9500
C7B H7BA 0.9800
C7B H7BB 0.9800
C7B H7BC 0.9800
S1C O1C 1.432(11)
S1C O3C 1.478(9)
S1C O2C 1.515(17)
S1C C1C 1.751(16)
C1C C2C 1.33(2)
C1C C6C 1.44(2)
C2C C3C 1.354(19)
C2C H2CA 0.9500
C3C C4C 1.36(3)
C3C H3CA 0.9500
C4C C7C 1.44(2)
C4C C5C 1.50(2)
C5C C6C 1.385(19)
C5C H5CA 0.9500
C6C H6CA 0.9500
C7C H7CA 0.9800
C7C H7CB 0.9800
C7C H7CC 0.9800
S1A O3A 1.4555(15)
S1A O1A 1.4564(18)
S1A O2A 1.4576(16)
S1A C1A 1.773(2)
C1A C6A 1.387(3)
C1A C2A 1.390(3)
C2A C3A 1.386(3)
C2A H2AA 0.9500
C3A C4A 1.396(3)
C3A H3AA 0.9500
C4A C5A 1.393(3)
C4A C7A 1.507(3)
C5A C6A 1.391(3)
C5A H5AA 0.9500
C6A H6AA 0.9500
C7A H7AA 0.9800
C7A H7AB 0.9800
C7A H7AC 0.9800
O1W H1W1 0.84(3)
O1W H1W2 0.91(4)
O2W H2W1 0.86(4)
O2W H2W2 0.83(5)

loop_
_geom_hbond_atom_site_label_D
_geom_hbond_atom_site_label_H
_geom_hbond_atom_site_label_A
_geom_hbond_site_symmetry_A
_geom_hbond_distance_DH
_geom_hbond_distance_HA
_geom_hbond_distance_DA
_geom_hbond_angle_DHA
N1 H1N O1W . 0.84(3) 1.86(3) 2.699(2) 174(3)
N2 H2N O2W . 0.98(3) 1.69(3) 2.661(3) 173(3)
O1W H1W1 O1B 1_455 0.84(3) 1.86(3) 2.685(2) 167(3)
O1W H1W1 O3C 1_455 0.84(3) 2.07(3) 2.826(9) 149(3)
O1W H1W2 O3A . 0.91(4) 1.85(4) 2.747(2) 168(4)
O2W H2W1 O2A 1_655 0.86(4) 1.88(4) 2.739(3) 176(3)
O2W H2W2 O1C . 0.83(5) 1.59(5) 2.336(10) 147(4)
O2W H2W2 O1B . 0.83(5) 2.01(5) 2.830(3) 169(4)

loop_
_geom_torsion_atom_site_label_1
_geom_torsion_atom_site_label_2
_geom_torsion_atom_site_label_3
_geom_torsion_atom_site_label_4
_geom_torsion
C4 N1 C1 C2 57.1(2)
C5 N1 C1 C2 178.22(15)
C3 N2 C2 C1 56.7(2)
C18 N2 C2 C1 179.75(16)
N1 C1 C2 N2 -57.9(2)
C2 N2 C3 C4 -57.2(2)
C18 N2 C3 C4 178.65(17)
C1 N1 C4 C3 -58.0(2)
C5 N1 C4 C3 -179.91(15)
N2 C3 C4 N1 59.2(2)
C4 N1 C5 C6 172.46(15)
C1 N1 C5 C6 52.3(2)
C4 N1 C5 C12 -60.2(2)
C1 N1 C5 C12 179.62(15)
C12 C5 C6 C7 -49.0(2)
N1 C5 C6 C7 77.0(2)
C12 C5 C6 C11 130.33(19)
N1 C5 C6 C11 -103.6(2)
C11 C6 C7 C8 -0.2(3)
C5 C6 C7 C8 179.20(19)
C6 C7 C8 C9 -0.2(3)
C7 C8 C9 C10 0.2(4)
C8 C9 C10 C11 0.1(4)
C9 C10 C11 C6 -0.5(4)
C7 C6 C11 C10 0.5(3)
C5 C6 C11 C10 -178.9(2)
C6 C5 C12 C17 -94.7(2)
N1 C5 C12 C17 139.64(18)
C6 C5 C12 C13 82.6(3)
N1 C5 C12 C13 -43.1(3)
C17 C12 C13 C14 0.8(4)
C5 C12 C13 C14 -176.4(2)
C12 C13 C14 C15 0.6(4)
C13 C14 C15 C16 -1.0(4)
C14 C15 C16 C17 -0.1(4)
C15 C16 C17 C12 1.5(3)
C13 C12 C17 C16 -1.9(3)
C5 C12 C17 C16 175.6(2)
C2 N2 C18 C19 63.1(2)
C3 N2 C18 C19 -174.45(18)
N2 C18 C19 C20 -124.4(2)
C18 C19 C20 C21 -172.35(19)
C19 C20 C21 C22 -13.5(3)
C19 C20 C21 C26 164.8(2)
C26 C21 C22 C23 0.1(3)
C20 C21 C22 C23 178.4(2)
C21 C22 C23 C24 -0.9(4)
C22 C23 C24 C25 0.8(4)
C23 C24 C25 C26 0.0(4)
C24 C25 C26 C21 -0.8(4)
C22 C21 C26 C25 0.7(3)
C20 C21 C26 C25 -177.7(2)
O2B S1B C1B C6B -111.7(4)
O3B S1B C1B C6B 10.5(5)
O1B S1B C1B C6B 130.7(4)
O2B S1B C1B C2B 64.8(4)
O3B S1B C1B C2B -173.0(3)
O1B S1B C1B C2B -52.8(4)
C6B C1B C2B C3B 1.1(7)
S1B C1B C2B C3B -175.5(3)
C1B C2B C3B C4B -1.3(6)
C2B C3B C4B C5B 1.1(7)
C2B C3B C4B C7B 178.2(4)
C3B C4B C5B C6B -0.6(8)
C7B C4B C5B C6B -177.8(5)
C2B C1B C6B C5B -0.6(8)
S1B C1B C6B C5B 175.9(4)
C4B C5B C6B C1B 0.4(9)
O1C S1C C1C C2C -37.5(16)
O3C S1C C1C C2C -160.0(13)
O2C S1C C1C C2C 83.4(15)
O1C S1C C1C C6C 141.7(11)
O3C S1C C1C C6C 19.2(14)
O2C S1C C1C C6C -97.4(13)
C6C C1C C2C C3C 2(2)
S1C C1C C2C C3C -178.6(13)
C1C C2C C3C C4C 1(3)
C2C C3C C4C C7C 178.0(19)
C2C C3C C4C C5C -4(3)
C3C C4C C5C C6C 6(2)
C7C C4C C5C C6C -176.3(15)
C4C C5C C6C C1C -3.6(19)
C2C C1C C6C C5C -1(2)
S1C C1C C6C C5C -179.8(10)
O3A S1A C1A C6A -11.5(2)
O1A S1A C1A C6A -131.02(19)
O2A S1A C1A C6A 109.44(19)
O3A S1A C1A C2A 169.05(17)
O1A S1A C1A C2A 49.6(2)
O2A S1A C1A C2A -69.98(19)
C6A C1A C2A C3A -1.0(3)
S1A C1A C2A C3A 178.44(17)
C1A C2A C3A C4A 0.9(3)
C2A C3A C4A C5A -0.1(3)
C2A C3A C4A C7A -179.2(2)
C3A C4A C5A C6A -0.6(4)
C7A C4A C5A C6A 178.6(2)
C2A C1A C6A C5A 0.3(3)
S1A C1A C6A C5A -179.06(18)
C4A C5A C6A C1A 0.4(4)
